data_1535369
loop_
_publ_author_name
'Hlukhyy, V.'
'Hoffmann, R.D.'
'Poettgen, R.'

_publ_section_title
;
 The solid solution Mgx In3-x Ir - formation of the Fe Ga3 type up to x=
 0.73 and the cementite structure with x= 0.92
;
_journal_name_full 'Zeitschrift fuer Anorganische und Allgemeine Chemie'
_journal_page_first 68
_journal_page_last 74
_journal_volume 630
_journal_year 2004
_chemical_formula_sum 'In2.75 Ir Mg0.25'
_chemical_name_systematic 'Mg0.25 Ir In2.75'
_space_group_IT_number 136
_symmetry_space_group_name_Hall '-P 4n 2n'
_symmetry_space_group_name_H-M 'P 42/m n m'
_cell_angle_alpha 90
_cell_angle_beta 90
_cell_angle_gamma 90
_cell_formula_units_Z 4
_cell_length_a 6.996
_cell_length_b 6.996
_cell_length_c 7.162
_cell_volume 350.537
_citation_journal_id_ASTM ZAACAB
_cod_data_source_file Hlukhyy_ZAACAB_2004_1070.cif
_cod_data_source_block In2.75Ir1Mg0.25
_cod_original_formula_sum 'In2.75 Ir1 Mg0.25'
_cod_database_code 1535369

loop_
_symmetry_equiv_pos_as_xyz
x,y,z
-y+1/2,x+1/2,z+1/2
-x,-y,z
y+1/2,-x+1/2,z+1/2
x+1/2,-y+1/2,-z+1/2
y,x,-z
-x+1/2,y+1/2,-z+1/2
-y,-x,-z
-x,-y,-z
y-1/2,-x-1/2,-z-1/2
x,y,-z
-y-1/2,x-1/2,-z-1/2
-x-1/2,y-1/2,z-1/2
-y,-x,z
x-1/2,-y-1/2,z-1/2
y,x,z

loop_
_atom_site_label
_atom_site_type_symbol
_atom_site_fract_x
_atom_site_fract_y
_atom_site_fract_z
_atom_site_occupancy
_atom_site_U_iso_or_equiv
Mg1 Mg 0.5 0 0 0.182 0.0
Mg2 Mg 0.15333 0.15333 0.2576 0.035 0.0
In2 In 0.15333 0.15333 0.2576 0.965 0.0
Ir1 Ir 0.3456 0.3456 0 1 0.0
In1 In 0.5 0 0 0.818 0.0
